data_4134350
loop_
_publ_author_name
'Schmitt, Tanja'
'Bourelle, Sean'
'Tye, Nathaniel'
'Soavi, Giancarlo'
'Bond, Andrew D.'
'Feldmann, Sascha'
'Traore, Boubacar'
'Katan, Claudine'
'Even, Jacky'
'Dutton, Si\^an E'
'Deschler, Felix'

_publ_section_title
;
 Control of crystal symmetry breaking with halogen substituted
 benzylammonium in layered hybrid metal-halide perovskites.
;
_journal_name_full 'Journal of the American Chemical Society'
_journal_paper_doi 10.1021/jacs.9b11809
_journal_year 2020
_chemical_formula_moiety '2(C7 H10 N +), I4 Pb 2-'
_chemical_formula_sum 'C14 H20 I4 N2 Pb'
_chemical_formula_weight 931.11
_space_group_crystal_system orthorhombic
_space_group_IT_number 61
_space_group_name_Hall '-P 2ac 2ab'
_space_group_name_H-M_alt 'P b c a'
_atom_sites_solution_hydrogens geom
_atom_sites_solution_primary dual
_atom_sites_solution_secondary difmap
_audit_creation_method SHELXL-2018/1
_cell_angle_alpha 90
_cell_angle_beta 90
_cell_angle_gamma 90
_cell_formula_units_Z 4
_cell_length_a 9.1437(2)
_cell_length_b 8.6684(2)
_cell_length_c 28.5984(5)
_cell_measurement_reflns_used 12409
_cell_measurement_temperature 180(2)
_cell_measurement_theta_max 27.48
_cell_measurement_theta_min 1.00
_cell_volume 2266.74(8)
_computing_cell_refinement 'HKL Scalepack (Otwinowski & Minor, 1997)'
_computing_data_collection 'COLLECT (Nonius, 1999)'
_computing_data_reduction 'HKL Denzo and Scalepack (Otwinowski & Minor, 1997)'
_computing_molecular_graphics 'Mercury (Macrae et al., 2008)'
_computing_publication_material SHELXL
_computing_structure_refinement 'SHELXL (Sheldrick, 2015)'
_computing_structure_solution 'SHELXT (Sheldrick, 2015)'
_diffrn_ambient_temperature 180(2)
_diffrn_measured_fraction_theta_full 0.998
_diffrn_measured_fraction_theta_max 0.989
_diffrn_measurement_device_type 'Nonius KappaCCD'
_diffrn_measurement_method '\w and \f-scans'
_diffrn_radiation_type MoK\a
_diffrn_radiation_wavelength 0.71073
_diffrn_reflns_av_R_equivalents 0.0578
_diffrn_reflns_av_unetI/netI 0.0432
_diffrn_reflns_Laue_measured_fraction_full 0.998
_diffrn_reflns_Laue_measured_fraction_max 0.989
_diffrn_reflns_limit_h_max 11
_diffrn_reflns_limit_h_min -9
_diffrn_reflns_limit_k_max 11
_diffrn_reflns_limit_k_min -10
_diffrn_reflns_limit_l_max 28
_diffrn_reflns_limit_l_min -35
_diffrn_reflns_number 12744
_diffrn_reflns_point_group_measured_fraction_full 0.998
_diffrn_reflns_point_group_measured_fraction_max 0.989
_diffrn_reflns_theta_full 25.242
_diffrn_reflns_theta_max 27.479
_diffrn_reflns_theta_min 3.538
_diffrn_source 'fine-focus sealed tube'
_exptl_absorpt_coefficient_mu 12.888
_exptl_absorpt_correction_T_max 0.527
_exptl_absorpt_correction_T_min 0.423
_exptl_absorpt_correction_type multi-scan
_exptl_absorpt_process_details 'SORTAV (Blessing, 1995)'
_exptl_crystal_colour orange
_exptl_crystal_density_diffrn 2.728
_exptl_crystal_description block
_exptl_crystal_F_000 1648
_exptl_crystal_size_max 0.100
_exptl_crystal_size_mid 0.050
_exptl_crystal_size_min 0.050
_refine_diff_density_max 1.055
_refine_diff_density_min -1.404
_refine_diff_density_rms 0.211
_refine_ls_extinction_coef 0.00124(5)
_refine_ls_extinction_method 'SHELXL-2018/1 (Sheldrick 2018)'
_refine_ls_goodness_of_fit_ref 1.048
_refine_ls_hydrogen_treatment constr
_refine_ls_matrix_type full
_refine_ls_number_parameters 99
_refine_ls_number_reflns 2571
_refine_ls_number_restraints 0
_refine_ls_restrained_S_all 1.048
_refine_ls_R_factor_all 0.0435
_refine_ls_R_factor_gt 0.0290
_refine_ls_shift/su_max 0.002
_refine_ls_shift/su_mean 0.000
_refine_ls_structure_factor_coef Fsqd
_refine_ls_weighting_details 'w=1/[\s^2^(Fo^2^)+(0.0133P)^2^+5.1779P] where P=(Fo^2^+2Fc^2^)/3'
_refine_ls_weighting_scheme calc
_refine_ls_wR_factor_gt 0.0523
_refine_ls_wR_factor_ref 0.0561
_reflns_Friedel_coverage 0.000
_reflns_number_gt 2094
_reflns_number_total 2571
_reflns_threshold_expression 'I > 2\s(I)'
_cod_data_source_file ja9b11809_si_002.cif
_cod_data_source_block benzylammonium_180K
_cod_original_cell_volume 2266.75(8)
_cod_database_code 4134350
_cambridge_user_name 'Tanja Schmitt'
_cambridge_user_crsid trs49
_cambridge_supervisor_name 'Sian Dutton'
_cambridge_supervisor_crsid sed33
_cambridge_crystallographer_name 'Andrew Bond'
_cambridge_crystallographer_crsid adb29
_cambridge_data_id AB_K3_0012
_shelx_space_group_comment
;
The symmetry employed for this shelxl refinement is uniquely defined
by the following loop, which should always be used as a source of
symmetry information in preference to the above space-group names.
They are only intended as comments.
;
_shelx_estimated_absorpt_t_min 0.359
_shelx_estimated_absorpt_t_max 0.565

loop_
_space_group_symop_operation_xyz
'x, y, z'
'-x+1/2, -y, z+1/2'
'-x, y+1/2, -z+1/2'
'x+1/2, -y+1/2, -z'
'-x, -y, -z'
'x-1/2, y, -z-1/2'
'x, -y-1/2, z-1/2'
'-x-1/2, y-1/2, z'

loop_
_atom_site_label
_atom_site_type_symbol
_atom_site_fract_x
_atom_site_fract_y
_atom_site_fract_z
_atom_site_U_iso_or_equiv
_atom_site_adp_type
_atom_site_occupancy
_atom_site_site_symmetry_order
_atom_site_calc_flag
_atom_site_refinement_flags_posn
_atom_site_refinement_flags_adp
_atom_site_refinement_flags_occupancy
_atom_site_disorder_assembly
_atom_site_disorder_group
Pb1 Pb 1.000000 0.500000 0.500000 0.02150(9) Uani 1 2 d S . P . .
I2 I 0.79434(4) 0.79788(4) 0.49256(2) 0.02891(12) Uani 1 1 d . . . . .
I1 I 0.95570(5) 0.47834(4) 0.61075(2) 0.03193(12) Uani 1 1 d . . . . .
N1 N 0.5825(5) 0.5660(5) 0.58680(15) 0.0333(11) Uani 1 1 d . . . . .
H1A H 0.550733 0.662566 0.594069 0.050 Uiso 1 1 calc R U . . .
H1B H 0.586460 0.555353 0.555165 0.050 Uiso 1 1 calc R U . . .
H1C H 0.673167 0.551057 0.599095 0.050 Uiso 1 1 calc R U . . .
C1 C 0.4427(7) 0.4863(6) 0.65658(19) 0.0301(13) Uani 1 1 d . . . . .
C2 C 0.5172(7) 0.4179(7) 0.6931(2) 0.0428(16) Uani 1 1 d . . . . .
H2A H 0.595078 0.348472 0.686634 0.051 Uiso 1 1 calc R U . . .
C3 C 0.4798(8) 0.4494(9) 0.7389(2) 0.053(2) Uani 1 1 d . . . . .
H3A H 0.530192 0.400353 0.763844 0.064 Uiso 1 1 calc R U . . .
C4 C 0.3702(9) 0.5512(8) 0.7481(2) 0.0491(17) Uani 1 1 d . . . . .
H4A H 0.344599 0.572846 0.779618 0.059 Uiso 1 1 calc R U . . .
C5 C 0.2970(8) 0.6222(9) 0.7130(3) 0.059(2) Uani 1 1 d . . . . .
H5A H 0.221010 0.693347 0.719898 0.071 Uiso 1 1 calc R U . . .
C6 C 0.3334(7) 0.5909(8) 0.6670(2) 0.0434(16) Uani 1 1 d . . . . .
H6A H 0.282856 0.641704 0.642377 0.052 Uiso 1 1 calc R U . . .
C7 C 0.4790(8) 0.4493(7) 0.6066(2) 0.0418(16) Uani 1 1 d . . . . .
H7A H 0.523846 0.345514 0.604897 0.050 Uiso 1 1 calc R U . . .
H7B H 0.388065 0.447935 0.587838 0.050 Uiso 1 1 calc R U . . .

loop_
_atom_site_aniso_label
_atom_site_aniso_U_11
_atom_site_aniso_U_22
_atom_site_aniso_U_33
_atom_site_aniso_U_23
_atom_site_aniso_U_13
_atom_site_aniso_U_12
Pb1 0.01762(16) 0.01962(16) 0.02725(17) -0.00011(11) -0.00001(10) -0.00010(11)
I2 0.0241(2) 0.0250(2) 0.0376(2) 0.00067(15) 0.00338(15) 0.00806(15)
I1 0.0375(2) 0.0316(2) 0.0266(2) -0.00227(14) -0.00409(15) 0.00051(18)
N1 0.029(3) 0.035(3) 0.036(3) -0.002(2) 0.001(2) 0.009(2)
C1 0.031(3) 0.025(3) 0.034(3) 0.002(2) -0.002(2) -0.005(3)
C2 0.047(4) 0.039(4) 0.043(4) 0.004(3) -0.003(3) 0.006(3)
C3 0.060(5) 0.063(5) 0.038(4) 0.009(3) -0.012(3) -0.012(4)
C4 0.050(5) 0.052(4) 0.045(4) -0.004(3) 0.008(3) -0.016(4)
C5 0.047(5) 0.054(5) 0.078(5) 0.005(4) 0.019(4) 0.016(4)
C6 0.030(4) 0.053(4) 0.047(4) 0.007(3) -0.002(3) -0.003(3)
C7 0.055(4) 0.028(3) 0.042(4) 0.005(3) -0.001(3) -0.014(3)

loop_
_atom_type_symbol
_atom_type_description
_atom_type_scat_dispersion_real
_atom_type_scat_dispersion_imag
_atom_type_scat_source
C C 0.0033 0.0016 'International Tables Vol C Tables 4.2.6.8 and 6.1.1.4'
H H 0.0000 0.0000 'International Tables Vol C Tables 4.2.6.8 and 6.1.1.4'
N N 0.0061 0.0033 'International Tables Vol C Tables 4.2.6.8 and 6.1.1.4'
I I -0.4742 1.8119 'International Tables Vol C Tables 4.2.6.8 and 6.1.1.4'
Pb Pb -3.3944 10.1111 'International Tables Vol C Tables 4.2.6.8 and 6.1.1.4'

loop_
_geom_angle_atom_site_label_1
_geom_angle_atom_site_label_2
_geom_angle_atom_site_label_3
_geom_angle
_geom_angle_site_symmetry_1
_geom_angle_site_symmetry_3
_geom_angle_publ_flag
I1 Pb1 I1 179.999(15) 5_766 . ?
I1 Pb1 I2 87.777(9) 5_766 . ?
I1 Pb1 I2 92.222(9) . . ?
I1 Pb1 I2 92.222(9) 5_766 5_766 ?
I1 Pb1 I2 87.779(9) . 5_766 ?
I2 Pb1 I2 180.0 . 5_766 ?
I1 Pb1 I2 85.848(9) 5_766 4_566 ?
I1 Pb1 I2 94.152(9) . 4_566 ?
I2 Pb1 I2 93.240(3) . 4_566 ?
I2 Pb1 I2 86.760(3) 5_766 4_566 ?
I1 Pb1 I2 94.152(9) 5_766 8_755 ?
I1 Pb1 I2 85.848(9) . 8_755 ?
I2 Pb1 I2 86.760(3) . 8_755 ?
I2 Pb1 I2 93.240(3) 5_766 8_755 ?
I2 Pb1 I2 180.0 4_566 8_755 ?
Pb1 I2 Pb1 157.801(13) . 4_466 ?
C7 N1 H1A 109.5 . . ?
C7 N1 H1B 109.5 . . ?
H1A N1 H1B 109.5 . . ?
C7 N1 H1C 109.5 . . ?
H1A N1 H1C 109.5 . . ?
H1B N1 H1C 109.5 . . ?
C2 C1 C6 118.4(6) . . ?
C2 C1 C7 121.2(6) . . ?
C6 C1 C7 120.3(5) . . ?
C1 C2 C3 120.6(6) . . ?
C1 C2 H2A 119.7 . . ?
C3 C2 H2A 119.7 . . ?
C4 C3 C2 119.6(6) . . ?
C4 C3 H3A 120.2 . . ?
C2 C3 H3A 120.2 . . ?
C5 C4 C3 121.0(7) . . ?
C5 C4 H4A 119.5 . . ?
C3 C4 H4A 119.5 . . ?
C4 C5 C6 119.8(7) . . ?
C4 C5 H5A 120.1 . . ?
C6 C5 H5A 120.1 . . ?
C1 C6 C5 120.5(6) . . ?
C1 C6 H6A 119.8 . . ?
C5 C6 H6A 119.8 . . ?
N1 C7 C1 110.9(5) . . ?
N1 C7 H7A 109.5 . . ?
C1 C7 H7A 109.5 . . ?
N1 C7 H7B 109.5 . . ?
C1 C7 H7B 109.5 . . ?
H7A C7 H7B 108.1 . . ?

loop_
_geom_bond_atom_site_label_1
_geom_bond_atom_site_label_2
_geom_bond_distance
_geom_bond_site_symmetry_2
_geom_bond_publ_flag
Pb1 I1 3.1985(4) 5_766 ?
Pb1 I1 3.1986(4) . ?
Pb1 I2 3.2014(3) . ?
Pb1 I2 3.2014(3) 5_766 ?
Pb1 I2 3.2184(3) 4_566 ?
Pb1 I2 3.2184(3) 8_755 ?
N1 C7 1.497(8) . ?
N1 H1A 0.9100 . ?
N1 H1B 0.9100 . ?
N1 H1C 0.9100 . ?
C1 C2 1.381(8) . ?
C1 C6 1.382(8) . ?
C1 C7 1.501(8) . ?
C2 C3 1.382(9) . ?
C2 H2A 0.9500 . ?
C3 C4 1.361(10) . ?
C3 H3A 0.9500 . ?
C4 C5 1.355(10) . ?
C4 H4A 0.9500 . ?
C5 C6 1.383(9) . ?
C5 H5A 0.9500 . ?
C6 H6A 0.9500 . ?
C7 H7A 0.9900 . ?
C7 H7B 0.9900 . ?

loop_
_geom_torsion_atom_site_label_1
_geom_torsion_atom_site_label_2
_geom_torsion_atom_site_label_3
_geom_torsion_atom_site_label_4
_geom_torsion
_geom_torsion_site_symmetry_1
_geom_torsion_site_symmetry_2
_geom_torsion_site_symmetry_3
_geom_torsion_site_symmetry_4
_geom_torsion_publ_flag
C6 C1 C2 C3 2.3(9) . . . . ?
C7 C1 C2 C3 -178.0(6) . . . . ?
C1 C2 C3 C4 -1.3(10) . . . . ?
C2 C3 C4 C5 0.0(11) . . . . ?
C3 C4 C5 C6 0.2(11) . . . . ?
C2 C1 C6 C5 -2.0(9) . . . . ?
C7 C1 C6 C5 178.3(6) . . . . ?
C4 C5 C6 C1 0.8(11) . . . . ?
C2 C1 C7 N1 -95.7(7) . . . . ?
C6 C1 C7 N1 84.0(7) . . . . ?
